data_4329027
loop_
_publ_author_name
'Rakesh Kumar Pathak'
'Vijaya Kumar Hinge'
'Ankit Rai'
'Dulal Panda'
'Chebrolu Pulla Rao'

_publ_section_title
;
 Imino-Phenolic-Pyridyl Conjugates of Calix[4]arene (L1 and L2) as Primary
 Fluorescence Switch-on Sensors for Zn2+ in Solution and in HeLa Cells and
 the Recognition of Pyrophosphate and ATP by [ZnL2]
;
_journal_name_full 'Inorganic Chemistry'
_journal_page_first 4994
_journal_page_last 5005
_journal_paper_doi 10.1021/ic202426v
_journal_volume 51
_journal_year 2012
_chemical_formula_sum 'C88 H96 N10 O9 Zn'
_chemical_formula_weight 1503.12
_chemical_name_systematic
;
 ?
;
_space_group_IT_number 2
_symmetry_cell_setting triclinic
_symmetry_space_group_name_Hall '-P 1'
_symmetry_space_group_name_H-M 'P -1'
_atom_sites_solution_hydrogens geom
_atom_sites_solution_primary direct
_atom_sites_solution_secondary difmap
_audit_creation_method SHELXL-97
_cell_angle_alpha 106.453(4)
_cell_angle_beta 90.525(3)
_cell_angle_gamma 93.464(3)
_cell_formula_units_Z 2
_cell_length_a 11.0065(3)
_cell_length_b 16.4816(7)
_cell_length_c 24.5981(10)
_cell_measurement_reflns_used 7881
_cell_measurement_temperature 150(2)
_cell_measurement_theta_max 32.7892
_cell_measurement_theta_min 3.3167
_cell_volume 4270.1(3)
_computing_cell_refinement 'CrysAlis RED, Oxford Diffraction Ltd.,'
_computing_data_collection 'CrysAlis CCD, Oxford Diffraction Ltd.,'
_computing_data_reduction 'CrysAlis RED, Oxford Diffraction Ltd.,'
_computing_molecular_graphics Ortep3
_computing_publication_material Shelx97
_computing_structure_refinement 'SHELXL-97 (Sheldrick, 1997)'
_computing_structure_solution 'SHELXS-97 (Sheldrick, 1997)'
_diffrn_ambient_temperature 150(2)
_diffrn_detector_area_resol_mean 15.9948
_diffrn_measured_fraction_theta_full 0.997
_diffrn_measured_fraction_theta_max 0.997
_diffrn_measurement_device_type 'OXFORD DIFFRACTION XCALIBUR-S'
_diffrn_measurement_method \w/q-scan
_diffrn_radiation_monochromator graphite
_diffrn_radiation_source 'Enhance (Mo) X-ray Source'
_diffrn_radiation_type MoK\a
_diffrn_radiation_wavelength 0.71073
_diffrn_reflns_av_R_equivalents 0.0608
_diffrn_reflns_av_sigmaI/netI 0.1433
_diffrn_reflns_limit_h_max 13
_diffrn_reflns_limit_h_min -12
_diffrn_reflns_limit_k_max 16
_diffrn_reflns_limit_k_min -19
_diffrn_reflns_limit_l_max 29
_diffrn_reflns_limit_l_min -29
_diffrn_reflns_number 32163
_diffrn_reflns_theta_full 25.00
_diffrn_reflns_theta_max 25.00
_diffrn_reflns_theta_min 3.33
_exptl_absorpt_coefficient_mu 0.348
_exptl_absorpt_correction_T_max 0.9369
_exptl_absorpt_correction_T_min 0.8939
_exptl_absorpt_correction_type multi-scan
_exptl_absorpt_process_details
;
CrysAlis RED, Oxford Diffraction Ltd.,
Version 1.171.31.7 (release 18-10-2006 CrysAlis171 .NET)
(compiled Oct 18 2006,16:28:17)
empirical absorption correction using spherical harmonics,
 implemented in SCALE3 ABSPACK scaling algorithm.
;
_exptl_crystal_colour colorless
_exptl_crystal_density_diffrn 1.169
_exptl_crystal_description block
_exptl_crystal_F_000 1592
_exptl_crystal_size_max 0.33
_exptl_crystal_size_mid 0.28
_exptl_crystal_size_min 0.19
_refine_diff_density_max 1.727
_refine_diff_density_min -0.472
_refine_diff_density_rms 0.087
_refine_ls_extinction_method none
_refine_ls_goodness_of_fit_ref 1.005
_refine_ls_hydrogen_treatment riding
_refine_ls_matrix_type full
_refine_ls_number_parameters 991
_refine_ls_number_reflns 14984
_refine_ls_number_restraints 0
_refine_ls_restrained_S_all 1.005
_refine_ls_R_factor_all 0.1523
_refine_ls_R_factor_gt 0.0873
_refine_ls_shift/su_max 0.005
_refine_ls_shift/su_mean 0.000
_refine_ls_structure_factor_coef Fsqd
_refine_ls_weighting_details 'calc w=1/[\s^2^(Fo^2^)+(0.1335P)^2^+0.0000P] where P=(Fo^2^+2Fc^2^)/3'
_refine_ls_weighting_scheme calc
_refine_ls_wR_factor_gt 0.2147
_refine_ls_wR_factor_ref 0.2449
_reflns_number_gt 9015
_reflns_number_total 14984
_reflns_threshold_expression >2sigma(I)
_cod_data_source_file ic202426v_cpr100.cif
_cod_data_source_block cpr100
_cod_database_code 4329027

loop_
_symmetry_equiv_pos_as_xyz
'x, y, z'
'-x, -y, -z'

loop_
_atom_site_label
_atom_site_type_symbol
_atom_site_fract_x
_atom_site_fract_y
_atom_site_fract_z
_atom_site_U_iso_or_equiv
_atom_site_adp_type
_atom_site_occupancy
_atom_site_symmetry_multiplicity
_atom_site_calc_flag
_atom_site_refinement_flags
Zn1 Zn 0.55960(5) 0.67965(4) 0.93460(3) 0.0208(2) Uani 1 1 d .
O1 O 0.6054(3) 0.8949(2) 0.78631(15) 0.0267(9) Uani 1 1 d .
O2 O 0.8491(4) 0.8606(3) 0.73759(16) 0.0313(10) Uani 1 1 d .
O3 O 0.8672(3) 0.7126(2) 0.76450(15) 0.0243(9) Uani 1 1 d .
O4 O 0.6059(3) 0.7423(2) 0.79968(15) 0.0277(9) Uani 1 1 d .
O5 O 0.7038(3) 0.7622(2) 0.95424(14) 0.0263(9) Uani 1 1 d .
O6 O 0.6632(4) 0.5815(3) 0.91459(18) 0.0351(10) Uani 1 1 d .
N1 N 0.7345(5) 1.0284(3) 0.9201(2) 0.0368(13) Uani 1 1 d .
N2 N 0.8130(5) 1.0047(3) 0.9523(2) 0.0354(13) Uani 1 1 d .
N3 N 0.8233(4) 0.9214(3) 0.93022(17) 0.0220(11) Uani 1 1 d .
N4 N 0.5226(4) 0.6879(3) 1.01741(18) 0.0240(11) Uani 1 1 d .
N5 N 0.2127(5) 0.5991(3) 1.0059(2) 0.0366(13) Uani 1 1 d .
N6 N 0.4433(4) 0.7711(3) 0.92089(18) 0.0231(11) Uani 1 1 d .
N7 N 0.4183(4) 0.6044(3) 0.88577(18) 0.0245(11) Uani 1 1 d .
N8 N 0.9224(5) 0.5402(4) 0.8620(2) 0.0442(15) Uani 1 1 d .
N9 N 0.9998(6) 0.5071(5) 0.8210(3) 0.068(2) Uani 1 1 d .
N10 N 1.0297(5) 0.5650(4) 0.7951(3) 0.0562(17) Uani 1 1 d .
C1 C 0.5313(5) 0.8967(3) 0.7404(2) 0.0235(13) Uani 1 1 d .
C2 C 0.5750(5) 0.9365(3) 0.7009(2) 0.0249(13) Uani 1 1 d .
C3 C 0.4964(5) 0.9367(4) 0.6560(2) 0.0279(14) Uani 1 1 d .
H3 H 0.5241 0.9653 0.6294 0.033 Uiso 1 1 calc R
C4 C 0.3804(5) 0.8974(4) 0.6483(2) 0.0286(14) Uani 1 1 d .
C5 C 0.3439(5) 0.8539(4) 0.6866(2) 0.0251(13) Uani 1 1 d .
H5 H 0.2661 0.8240 0.6811 0.030 Uiso 1 1 calc R
C6 C 0.4163(5) 0.8520(3) 0.7326(2) 0.0240(13) Uani 1 1 d .
C7 C 0.2970(6) 0.8981(4) 0.5983(3) 0.0373(16) Uani 1 1 d .
C8 C 0.3576(7) 0.9416(7) 0.5579(4) 0.081(3) Uani 1 1 d .
H8A H 0.3789 1.0013 0.5780 0.122 Uiso 1 1 calc R
H8B H 0.3014 0.9382 0.5261 0.122 Uiso 1 1 calc R
H8C H 0.4316 0.9135 0.5436 0.122 Uiso 1 1 calc R
C9 C 0.1797(7) 0.9392(6) 0.6199(3) 0.061(2) Uani 1 1 d .
H9A H 0.1972 1.0003 0.6368 0.091 Uiso 1 1 calc R
H9B H 0.1455 0.9141 0.6485 0.091 Uiso 1 1 calc R
H9C H 0.1209 0.9299 0.5882 0.091 Uiso 1 1 calc R
C10 C 0.2592(8) 0.8056(5) 0.5655(3) 0.064(2) Uani 1 1 d .
H10A H 0.2032 0.8047 0.5341 0.096 Uiso 1 1 calc R
H10B H 0.2187 0.7771 0.5910 0.096 Uiso 1 1 calc R
H10C H 0.3317 0.7761 0.5504 0.096 Uiso 1 1 calc R
C11 C 0.3740(5) 0.8000(4) 0.7722(2) 0.0241(13) Uani 1 1 d .
H11A H 0.2844 0.8009 0.7750 0.029 Uiso 1 1 calc R
H11B H 0.4100 0.8273 0.8105 0.029 Uiso 1 1 calc R
C12 C 0.5200(5) 0.6847(3) 0.7678(2) 0.0186(12) Uani 1 1 d .
C13 C 0.4079(5) 0.7078(3) 0.7532(2) 0.0210(12) Uani 1 1 d .
C14 C 0.3245(5) 0.6441(4) 0.7215(2) 0.0260(13) Uani 1 1 d .
H14 H 0.2475 0.6592 0.7111 0.031 Uiso 1 1 calc R
C15 C 0.3513(5) 0.5589(4) 0.7047(2) 0.0270(14) Uani 1 1 d .
C16 C 0.4642(5) 0.5390(4) 0.7213(2) 0.0269(13) Uani 1 1 d .
H16 H 0.4829 0.4813 0.7118 0.032 Uiso 1 1 calc R
C17 C 0.5503(5) 0.6007(4) 0.7514(2) 0.0209(12) Uani 1 1 d .
C18 C 0.2639(5) 0.4869(4) 0.6685(3) 0.0387(17) Uani 1 1 d .
C19 C 0.1493(6) 0.5206(5) 0.6510(3) 0.050(2) Uani 1 1 d .
H19A H 0.1054 0.5488 0.6849 0.074 Uiso 1 1 calc R
H19B H 0.0972 0.4734 0.6270 0.074 Uiso 1 1 calc R
H19C H 0.1712 0.5612 0.6298 0.074 Uiso 1 1 calc R
C20 C 0.3306(6) 0.4420(5) 0.6148(3) 0.068(3) Uani 1 1 d .
H20A H 0.2748 0.3987 0.5895 0.102 Uiso 1 1 calc R
H20B H 0.4006 0.4151 0.6253 0.102 Uiso 1 1 calc R
H20C H 0.3588 0.4835 0.5953 0.102 Uiso 1 1 calc R
C21 C 0.2281(7) 0.4256(5) 0.7027(4) 0.064(2) Uani 1 1 d .
H21A H 0.1831 0.4552 0.7360 0.096 Uiso 1 1 calc R
H21B H 0.3016 0.4044 0.7152 0.096 Uiso 1 1 calc R
H21C H 0.1764 0.3779 0.6791 0.096 Uiso 1 1 calc R
C22 C 0.6780(5) 0.5775(3) 0.7626(2) 0.0213(12) Uani 1 1 d .
H22A H 0.7130 0.6176 0.7980 0.026 Uiso 1 1 calc R
H22B H 0.6747 0.5197 0.7673 0.026 Uiso 1 1 calc R
C23 C 0.8448(5) 0.6463(4) 0.7142(2) 0.0217(12) Uani 1 1 d .
C24 C 0.7575(5) 0.5810(4) 0.7132(2) 0.0221(12) Uani 1 1 d .
C25 C 0.7357(5) 0.5182(4) 0.6628(2) 0.0281(14) Uani 1 1 d .
H25 H 0.6772 0.4729 0.6616 0.034 Uiso 1 1 calc R
C26 C 0.7973(6) 0.5192(4) 0.6130(3) 0.0367(16) Uani 1 1 d .
C27 C 0.8782(5) 0.5874(4) 0.6153(2) 0.0294(14) Uani 1 1 d .
H27 H 0.9178 0.5903 0.5817 0.035 Uiso 1 1 calc R
C28 C 0.9038(5) 0.6521(4) 0.6649(2) 0.0235(13) Uani 1 1 d .
C29 C 0.7702(7) 0.4482(5) 0.5568(3) 0.062(3) Uani 1 1 d .
C30 C 0.6618(11) 0.3985(11) 0.5557(5) 0.196(10) Uani 1 1 d .
H30A H 0.6354 0.3710 0.5163 0.294 Uiso 1 1 calc R
H30B H 0.5986 0.4345 0.5752 0.294 Uiso 1 1 calc R
H30C H 0.6755 0.3551 0.5749 0.294 Uiso 1 1 calc R
C31 C 0.8743(8) 0.4209(7) 0.5274(4) 0.116(5) Uani 1 1 d .
H31A H 0.9210 0.3901 0.5483 0.174 Uiso 1 1 calc R
H31B H 0.9243 0.4700 0.5235 0.174 Uiso 1 1 calc R
H31C H 0.8510 0.3833 0.4897 0.174 Uiso 1 1 calc R
C32 C 0.7113(19) 0.4981(12) 0.5149(6) 0.226(11) Uani 1 1 d .
H32A H 0.7721 0.5401 0.5085 0.339 Uiso 1 1 calc R
H32B H 0.6402 0.5268 0.5327 0.339 Uiso 1 1 calc R
H32C H 0.6863 0.4572 0.4786 0.339 Uiso 1 1 calc R
C33 C 0.9845(5) 0.7283(4) 0.6628(2) 0.0248(13) Uani 1 1 d .
H33A H 1.0206 0.7564 0.7010 0.030 Uiso 1 1 calc R
H33B H 1.0517 0.7097 0.6366 0.030 Uiso 1 1 calc R
C34 C 0.8479(5) 0.8520(4) 0.6805(2) 0.0228(13) Uani 1 1 d .
C35 C 0.9129(5) 0.7907(4) 0.6430(2) 0.0263(13) Uani 1 1 d .
C36 C 0.9063(5) 0.7853(4) 0.5853(2) 0.0305(14) Uani 1 1 d .
H36 H 0.9484 0.7425 0.5597 0.037 Uiso 1 1 calc R
C37 C 0.8412(5) 0.8393(4) 0.5634(3) 0.0298(14) Uani 1 1 d .
C38 C 0.7803(5) 0.9008(4) 0.6028(2) 0.0289(14) Uani 1 1 d .
H38 H 0.7361 0.9395 0.5896 0.035 Uiso 1 1 calc R
C39 C 0.7818(5) 0.9079(4) 0.6607(3) 0.0295(14) Uani 1 1 d .
C40 C 0.8325(6) 0.8334(4) 0.5003(3) 0.0394(16) Uani 1 1 d .
C41 C 0.9032(7) 0.7604(5) 0.4643(3) 0.056(2) Uani 1 1 d .
H41A H 0.9903 0.7720 0.4740 0.085 Uiso 1 1 calc R
H41B H 0.8896 0.7552 0.4240 0.085 Uiso 1 1 calc R
H41C H 0.8747 0.7073 0.4721 0.085 Uiso 1 1 calc R
C42 C 0.7000(7) 0.8177(7) 0.4798(3) 0.075(3) Uani 1 1 d .
H42A H 0.6949 0.8146 0.4394 0.112 Uiso 1 1 calc R
H42B H 0.6532 0.8643 0.5014 0.112 Uiso 1 1 calc R
H42C H 0.6666 0.7642 0.4852 0.112 Uiso 1 1 calc R
C43 C 0.8865(9) 0.9165(5) 0.4916(3) 0.068(3) Uani 1 1 d .
H43A H 0.9735 0.9236 0.5020 0.101 Uiso 1 1 calc R
H43B H 0.8448 0.9641 0.5156 0.101 Uiso 1 1 calc R
H43C H 0.8759 0.9150 0.4518 0.101 Uiso 1 1 calc R
C44 C 0.7076(5) 0.9716(3) 0.7017(2) 0.0266(13) Uani 1 1 d .
H44A H 0.7101 1.0252 0.6909 0.032 Uiso 1 1 calc R
H44B H 0.7434 0.9841 0.7405 0.032 Uiso 1 1 calc R
C45 C 0.6060(6) 0.9691(4) 0.8334(2) 0.0316(14) Uani 1 1 d .
H45A H 0.5240 0.9752 0.8497 0.038 Uiso 1 1 calc R
H45B H 0.6289 1.0201 0.8211 0.038 Uiso 1 1 calc R
C46 C 0.6968(5) 0.9601(4) 0.8769(2) 0.0255(13) Uani 1 1 d .
C47 C 0.7530(5) 0.8921(4) 0.8830(2) 0.0283(14) Uani 1 1 d .
H47 H 0.7444 0.8356 0.8589 0.034 Uiso 1 1 calc R
C48 C 0.8991(5) 0.8751(4) 0.9591(2) 0.0242(13) Uani 1 1 d .
H48A H 0.9797 0.9062 0.9690 0.029 Uiso 1 1 calc R
H48B H 0.9119 0.8185 0.9331 0.029 Uiso 1 1 calc R
C49 C 0.8413(5) 0.8645(4) 1.0125(2) 0.0226(13) Uani 1 1 d .
C50 C 0.7407(5) 0.8039(4) 1.0053(2) 0.0218(12) Uani 1 1 d .
C51 C 0.6899(5) 0.7939(4) 1.0563(2) 0.0259(13) Uani 1 1 d .
C52 C 0.7399(5) 0.8428(4) 1.1094(2) 0.0296(14) Uani 1 1 d .
H52 H 0.7035 0.8353 1.1426 0.036 Uiso 1 1 calc R
C53 C 0.8375(5) 0.9003(4) 1.1157(2) 0.0266(14) Uani 1 1 d .
C54 C 0.8875(5) 0.9093(4) 1.0653(2) 0.0263(13) Uani 1 1 d .
H54 H 0.9561 0.9481 1.0678 0.032 Uiso 1 1 calc R
C55 C 0.8957(6) 0.9513(4) 1.1734(2) 0.0369(16) Uani 1 1 d .
C56 C 0.8201(7) 0.9364(6) 1.2227(3) 0.063(2) Uani 1 1 d .
H56A H 0.8195 0.8765 1.2217 0.095 Uiso 1 1 calc R
H56B H 0.7365 0.9517 1.2189 0.095 Uiso 1 1 calc R
H56C H 0.8565 0.9715 1.2589 0.095 Uiso 1 1 calc R
C57 C 0.9006(7) 1.0450(4) 1.1788(3) 0.0508(19) Uani 1 1 d .
H57A H 0.9337 1.0769 1.2165 0.076 Uiso 1 1 calc R
H57B H 0.8183 1.0620 1.1739 0.076 Uiso 1 1 calc R
H57C H 0.9529 1.0571 1.1497 0.076 Uiso 1 1 calc R
C58 C 1.0234(6) 0.9243(5) 1.1782(3) 0.0492(19) Uani 1 1 d .
H58A H 1.0202 0.8636 1.1749 0.074 Uiso 1 1 calc R
H58B H 1.0603 0.9564 1.2150 0.074 Uiso 1 1 calc R
H58C H 1.0723 0.9356 1.1477 0.074 Uiso 1 1 calc R
C59 C 0.5884(5) 0.7353(4) 1.0592(2) 0.0288(14) Uani 1 1 d .
H59 H 0.5682 0.7314 1.0958 0.035 Uiso 1 1 calc R
C60 C 0.4268(5) 0.6320(4) 1.0304(3) 0.0327(15) Uani 1 1 d .
H60A H 0.4402 0.6290 1.0697 0.039 Uiso 1 1 calc R
H60B H 0.4320 0.5742 1.0045 0.039 Uiso 1 1 calc R
C61 C 0.2995(5) 0.6613(4) 1.0249(2) 0.0290(14) Uani 1 1 d .
C62 C 0.2734(6) 0.7469(4) 1.0401(3) 0.0359(16) Uani 1 1 d .
H62 H 0.3370 0.7901 1.0524 0.043 Uiso 1 1 calc R
C63 C 0.1579(6) 0.7674(5) 1.0370(3) 0.0466(18) Uani 1 1 d .
H63 H 0.1397 0.8253 1.0472 0.056 Uiso 1 1 calc R
C64 C 0.0653(6) 0.7045(5) 1.0192(3) 0.0494(19) Uani 1 1 d .
H64 H -0.0173 0.7176 1.0177 0.059 Uiso 1 1 calc R
C65 C 0.0985(6) 0.6220(5) 1.0036(3) 0.0467(19) Uani 1 1 d .
H65 H 0.0359 0.5783 0.9903 0.056 Uiso 1 1 calc R
C66 C 0.4652(6) 0.8561(4) 0.9411(2) 0.0315(14) Uani 1 1 d .
H66 H 0.5452 0.8778 0.9547 0.038 Uiso 1 1 calc R
C67 C 0.3787(6) 0.9115(4) 0.9431(3) 0.0385(16) Uani 1 1 d .
H67 H 0.3982 0.9708 0.9571 0.046 Uiso 1 1 calc R
C68 C 0.2629(6) 0.8812(5) 0.9246(2) 0.0436(18) Uani 1 1 d .
H68 H 0.2001 0.9189 0.9264 0.052 Uiso 1 1 calc R
C69 C 0.2389(6) 0.7950(4) 0.9033(2) 0.0346(15) Uani 1 1 d .
H69 H 0.1591 0.7728 0.8899 0.042 Uiso 1 1 calc R
C70 C 0.3305(5) 0.7408(4) 0.9015(2) 0.0256(13) Uani 1 1 d .
C71 C 0.3081(5) 0.6470(4) 0.8800(2) 0.0274(14) Uani 1 1 d .
H71A H 0.2420 0.6280 0.9015 0.033 Uiso 1 1 calc R
H71B H 0.2816 0.6312 0.8396 0.033 Uiso 1 1 calc R
C72 C 0.4229(6) 0.5260(4) 0.8559(2) 0.0309(15) Uani 1 1 d .
H72 H 0.3524 0.4999 0.8338 0.037 Uiso 1 1 calc R
C73 C 0.5250(6) 0.4752(4) 0.8534(3) 0.0350(16) Uani 1 1 d .
C74 C 0.6405(6) 0.5065(4) 0.8800(2) 0.0309(14) Uani 1 1 d .
C75 C 0.7366(7) 0.4499(4) 0.8664(3) 0.0454(18) Uani 1 1 d .
C76 C 0.7178(9) 0.3718(5) 0.8308(3) 0.058(2) Uani 1 1 d .
H76 H 0.7844 0.3365 0.8234 0.069 Uiso 1 1 calc R
C77 C 0.6039(9) 0.3388(5) 0.8036(3) 0.059(2) Uani 1 1 d .
C78 C 0.5109(8) 0.3922(4) 0.8161(3) 0.049(2) Uani 1 1 d .
H78 H 0.4330 0.3725 0.7987 0.058 Uiso 1 1 calc R
C79 C 0.5873(12) 0.2491(6) 0.7630(4) 0.087(3) Uani 1 1 d .
C80 C 0.6607(14) 0.2402(7) 0.7124(4) 0.145(6) Uani 1 1 d .
H80A H 0.6467 0.2868 0.6961 0.218 Uiso 1 1 calc R
H80B H 0.6372 0.1860 0.6844 0.218 Uiso 1 1 calc R
H80C H 0.7471 0.2420 0.7229 0.218 Uiso 1 1 calc R
C81 C 0.4463(15) 0.2258(6) 0.7423(5) 0.141(6) Uani 1 1 d .
H81A H 0.4225 0.2625 0.7194 0.211 Uiso 1 1 calc R
H81B H 0.3948 0.2345 0.7755 0.211 Uiso 1 1 calc R
H81C H 0.4363 0.1664 0.7195 0.211 Uiso 1 1 calc R
C82 C 0.6145(15) 0.1849(5) 0.7953(5) 0.135(6) Uani 1 1 d .
H82A H 0.5854 0.1278 0.7726 0.203 Uiso 1 1 calc R
H82B H 0.5729 0.1993 0.8315 0.203 Uiso 1 1 calc R
H82C H 0.7025 0.1864 0.8024 0.203 Uiso 1 1 calc R
C83 C 0.8631(6) 0.4841(5) 0.8934(3) 0.053(2) Uani 1 1 d .
C84 C 0.9009(5) 0.6185(4) 0.8630(2) 0.0304(14) Uani 1 1 d .
H84 H 0.8493 0.6554 0.8878 0.037 Uiso 1 1 calc R
C85 C 0.9690(5) 0.6350(4) 0.8207(2) 0.0323(15) Uani 1 1 d .
C86 C 0.9765(5) 0.7078(4) 0.7964(2) 0.0289(14) Uani 1 1 d .
H86A H 0.9907 0.7609 0.8276 0.035 Uiso 1 1 calc R
H86B H 1.0470 0.7027 0.7712 0.035 Uiso 1 1 calc R
C111 C 0.4736(7) 0.6464(6) 0.6036(3) 0.066(3) Uani 1 1 d .
C077 C 0.7442(7) 0.6543(6) 0.1418(4) 0.067(2) Uani 1 1 d .
O111 O 0.5801(8) 0.6978(6) 0.6088(5) 0.170(4) Uani 1 1 d .
O222 O 0.8627(14) 0.6754(9) 0.1628(6) 0.226(6) Uani 1 1 d .
O444 O 0.7618(7) 0.5745(4) 0.0283(3) 0.097(2) Uani 1 1 d .

loop_
_atom_site_aniso_label
_atom_site_aniso_U_11
_atom_site_aniso_U_22
_atom_site_aniso_U_33
_atom_site_aniso_U_23
_atom_site_aniso_U_13
_atom_site_aniso_U_12
Zn1 0.0144(3) 0.0227(4) 0.0257(4) 0.0080(3) -0.0017(2) -0.0004(3)
O1 0.032(2) 0.022(2) 0.026(2) 0.0058(16) -0.0085(17) 0.0040(18)
O2 0.036(2) 0.030(2) 0.028(2) 0.0089(18) -0.0033(17) 0.001(2)
O3 0.019(2) 0.026(2) 0.028(2) 0.0104(17) -0.0078(16) -0.0032(17)
O4 0.022(2) 0.027(2) 0.031(2) 0.0033(17) -0.0093(16) 0.0008(18)
O5 0.021(2) 0.036(2) 0.020(2) 0.0057(17) -0.0013(16) -0.0049(18)
O6 0.028(2) 0.029(3) 0.053(3) 0.017(2) 0.0060(19) 0.006(2)
N1 0.055(4) 0.023(3) 0.030(3) 0.004(2) -0.008(3) 0.002(3)
N2 0.048(3) 0.027(3) 0.025(3) -0.001(2) -0.011(2) 0.002(3)
N3 0.023(2) 0.024(3) 0.019(2) 0.007(2) -0.0038(19) -0.006(2)
N4 0.011(2) 0.032(3) 0.032(3) 0.015(2) -0.0008(19) -0.004(2)
N5 0.028(3) 0.039(3) 0.049(3) 0.025(3) -0.010(2) -0.007(3)
N6 0.023(3) 0.021(3) 0.026(2) 0.007(2) 0.0007(19) 0.004(2)
N7 0.022(3) 0.026(3) 0.027(3) 0.010(2) 0.003(2) -0.001(2)
N8 0.029(3) 0.068(4) 0.054(4) 0.041(3) 0.020(3) 0.030(3)
N9 0.062(4) 0.079(5) 0.089(5) 0.057(4) 0.047(4) 0.049(4)
N10 0.041(4) 0.078(5) 0.073(4) 0.054(4) 0.028(3) 0.031(4)
C1 0.028(3) 0.019(3) 0.023(3) 0.004(2) -0.002(2) 0.006(3)
C2 0.027(3) 0.016(3) 0.031(3) 0.007(2) -0.005(2) 0.001(3)
C3 0.028(3) 0.025(3) 0.035(3) 0.016(3) 0.004(3) 0.003(3)
C4 0.030(3) 0.026(3) 0.029(3) 0.006(3) -0.002(3) 0.009(3)
C5 0.018(3) 0.024(3) 0.033(3) 0.009(3) -0.004(2) 0.003(3)
C6 0.026(3) 0.015(3) 0.031(3) 0.006(2) 0.004(2) 0.011(2)
C7 0.034(4) 0.047(4) 0.034(4) 0.017(3) -0.003(3) 0.011(3)
C8 0.056(5) 0.134(9) 0.071(6) 0.062(6) -0.027(4) -0.008(6)
C9 0.050(5) 0.075(6) 0.057(5) 0.018(4) -0.016(4) 0.018(4)
C10 0.067(5) 0.065(6) 0.054(5) 0.010(4) -0.031(4) 0.001(5)
C11 0.017(3) 0.028(3) 0.028(3) 0.008(2) 0.004(2) 0.010(3)
C12 0.018(3) 0.023(3) 0.017(3) 0.009(2) 0.001(2) 0.003(2)
C13 0.022(3) 0.023(3) 0.020(3) 0.009(2) 0.004(2) 0.007(2)
C14 0.010(3) 0.038(4) 0.033(3) 0.013(3) 0.000(2) 0.007(3)
C15 0.015(3) 0.030(3) 0.034(3) 0.006(3) 0.000(2) 0.001(3)
C16 0.023(3) 0.020(3) 0.038(3) 0.009(3) 0.001(2) 0.000(3)
C17 0.015(3) 0.030(3) 0.019(3) 0.008(2) 0.001(2) 0.004(2)
C18 0.015(3) 0.035(4) 0.056(4) -0.003(3) -0.006(3) 0.001(3)
C19 0.027(4) 0.054(5) 0.058(4) 0.001(4) -0.018(3) -0.003(3)
C20 0.034(4) 0.064(5) 0.071(5) -0.035(4) -0.010(4) -0.001(4)
C21 0.035(4) 0.034(4) 0.117(7) 0.012(4) -0.012(4) -0.007(4)
C22 0.020(3) 0.019(3) 0.028(3) 0.010(2) -0.002(2) 0.003(2)
C23 0.014(3) 0.027(3) 0.026(3) 0.011(2) -0.005(2) 0.004(2)
C24 0.014(3) 0.027(3) 0.031(3) 0.016(3) 0.000(2) 0.007(2)
C25 0.020(3) 0.025(3) 0.040(3) 0.009(3) 0.004(3) 0.001(3)
C26 0.030(3) 0.033(4) 0.041(4) 0.002(3) 0.001(3) 0.000(3)
C27 0.020(3) 0.040(4) 0.029(3) 0.011(3) 0.001(2) 0.002(3)
C28 0.012(3) 0.027(3) 0.036(3) 0.015(3) 0.000(2) 0.005(2)
C29 0.055(5) 0.072(6) 0.036(4) -0.016(4) 0.010(4) -0.018(5)
C30 0.120(10) 0.220(17) 0.129(11) -0.120(11) 0.054(8) -0.110(12)
C31 0.057(6) 0.124(10) 0.103(8) -0.067(7) 0.029(6) -0.011(6)
C32 0.29(2) 0.209(19) 0.111(11) -0.078(12) -0.129(14) 0.105(18)
C33 0.014(3) 0.031(3) 0.033(3) 0.015(3) 0.000(2) 0.000(3)
C34 0.018(3) 0.023(3) 0.033(3) 0.017(3) -0.003(2) -0.003(3)
C35 0.018(3) 0.028(3) 0.035(3) 0.014(3) 0.000(2) -0.004(3)
C36 0.024(3) 0.032(4) 0.037(4) 0.014(3) 0.005(3) -0.003(3)
C37 0.022(3) 0.031(4) 0.041(4) 0.016(3) 0.000(3) -0.002(3)
C38 0.022(3) 0.023(3) 0.047(4) 0.019(3) -0.006(3) -0.003(3)
C39 0.024(3) 0.027(3) 0.042(4) 0.018(3) -0.001(3) -0.007(3)
C40 0.041(4) 0.045(4) 0.036(4) 0.019(3) -0.001(3) 0.000(3)
C41 0.070(5) 0.066(5) 0.039(4) 0.022(4) 0.004(4) 0.015(4)
C42 0.051(5) 0.124(8) 0.049(5) 0.025(5) -0.009(4) 0.005(5)
C43 0.113(7) 0.054(5) 0.047(5) 0.033(4) 0.001(4) -0.001(5)
C44 0.030(3) 0.016(3) 0.037(3) 0.014(3) -0.005(3) -0.004(3)
C45 0.043(4) 0.022(3) 0.028(3) 0.004(3) -0.003(3) 0.002(3)
C46 0.026(3) 0.027(3) 0.023(3) 0.006(2) 0.003(2) 0.000(3)
C47 0.033(3) 0.024(3) 0.023(3) 0.001(2) -0.005(2) 0.000(3)
C48 0.016(3) 0.027(3) 0.028(3) 0.007(2) 0.003(2) -0.001(3)
C49 0.014(3) 0.030(3) 0.025(3) 0.008(2) -0.004(2) -0.001(2)
C50 0.012(3) 0.026(3) 0.027(3) 0.007(2) -0.005(2) 0.005(2)
C51 0.018(3) 0.032(3) 0.030(3) 0.013(3) -0.007(2) -0.003(3)
C52 0.026(3) 0.042(4) 0.025(3) 0.015(3) -0.007(2) 0.001(3)
C53 0.023(3) 0.029(3) 0.028(3) 0.009(3) -0.009(2) -0.002(3)
C54 0.017(3) 0.028(3) 0.034(3) 0.009(3) -0.006(2) -0.001(3)
C55 0.038(4) 0.045(4) 0.026(3) 0.008(3) -0.010(3) -0.006(3)
C56 0.070(5) 0.078(6) 0.032(4) 0.006(4) -0.010(4) -0.026(5)
C57 0.063(5) 0.042(4) 0.039(4) -0.001(3) -0.019(3) -0.001(4)
C58 0.042(4) 0.060(5) 0.042(4) 0.010(3) -0.026(3) -0.003(4)
C59 0.026(3) 0.040(4) 0.024(3) 0.016(3) -0.001(2) 0.000(3)
C60 0.027(3) 0.036(4) 0.039(4) 0.019(3) 0.003(3) -0.002(3)
C61 0.020(3) 0.037(4) 0.033(3) 0.016(3) 0.000(2) -0.003(3)
C62 0.025(3) 0.042(4) 0.038(4) 0.009(3) -0.001(3) -0.005(3)
C63 0.042(4) 0.043(4) 0.061(5) 0.024(4) -0.004(3) 0.007(4)
C64 0.028(4) 0.052(5) 0.084(5) 0.044(4) -0.004(4) 0.005(4)
C65 0.028(4) 0.050(5) 0.070(5) 0.034(4) -0.013(3) -0.012(4)
C66 0.035(4) 0.030(4) 0.030(3) 0.009(3) 0.005(3) 0.007(3)
C67 0.053(4) 0.027(4) 0.034(4) 0.003(3) 0.005(3) 0.013(3)
C68 0.052(4) 0.055(5) 0.026(3) 0.008(3) 0.000(3) 0.033(4)
C69 0.028(3) 0.049(4) 0.031(3) 0.016(3) 0.000(3) 0.013(3)
C70 0.020(3) 0.040(4) 0.020(3) 0.014(3) 0.004(2) 0.006(3)
C71 0.018(3) 0.038(4) 0.026(3) 0.010(3) -0.004(2) -0.001(3)
C72 0.035(4) 0.026(4) 0.029(3) 0.006(3) 0.006(3) -0.009(3)
C73 0.049(4) 0.023(3) 0.038(4) 0.014(3) 0.022(3) 0.004(3)
C74 0.038(4) 0.025(3) 0.039(4) 0.022(3) 0.017(3) 0.009(3)
C75 0.060(5) 0.040(4) 0.052(4) 0.034(4) 0.031(4) 0.026(4)
C76 0.090(7) 0.043(5) 0.057(5) 0.030(4) 0.035(5) 0.045(5)
C77 0.106(7) 0.029(4) 0.048(5) 0.015(3) 0.035(5) 0.028(5)
C78 0.083(6) 0.026(4) 0.038(4) 0.014(3) 0.016(4) -0.001(4)
C79 0.160(11) 0.046(5) 0.053(5) 0.002(4) 0.022(6) 0.038(6)
C80 0.261(17) 0.076(8) 0.080(8) -0.006(6) 0.078(10) -0.013(10)
C81 0.246(18) 0.039(6) 0.115(10) -0.012(6) -0.016(11) 0.013(9)
C82 0.283(18) 0.016(5) 0.105(8) 0.011(5) 0.034(10) 0.018(7)
C83 0.041(4) 0.068(5) 0.079(5) 0.060(4) 0.024(4) 0.027(4)
C84 0.026(3) 0.043(4) 0.028(3) 0.018(3) -0.004(3) 0.009(3)
C85 0.021(3) 0.051(4) 0.033(3) 0.025(3) -0.004(3) 0.006(3)
C86 0.017(3) 0.043(4) 0.027(3) 0.011(3) -0.009(2) -0.002(3)
C111 0.068(5) 0.084(6) 0.030(4) 0.001(4) 0.002(3) -0.036(5)
C077 0.042(5) 0.077(6) 0.090(6) 0.039(5) 0.003(4) -0.002(5)
O111 0.096(6) 0.116(7) 0.278(13) 0.024(8) 0.019(7) 0.010(6)
O222 0.236(14) 0.189(13) 0.279(16) 0.100(11) 0.018(13) 0.055(12)
O444 0.133(6) 0.065(4) 0.089(5) 0.013(3) -0.021(4) 0.031(4)

loop_
_atom_type_symbol
_atom_type_description
_atom_type_scat_dispersion_real
_atom_type_scat_dispersion_imag
_atom_type_scat_source
C C 0.0033 0.0016 'International Tables Vol C Tables 4.2.6.8 and 6.1.1.4'
H H 0.0000 0.0000 'International Tables Vol C Tables 4.2.6.8 and 6.1.1.4'
N N 0.0061 0.0033 'International Tables Vol C Tables 4.2.6.8 and 6.1.1.4'
O O 0.0106 0.0060 'International Tables Vol C Tables 4.2.6.8 and 6.1.1.4'
Zn Zn 0.2839 1.4301 'International Tables Vol C Tables 4.2.6.8 and 6.1.1.4'

loop_
_geom_angle_atom_site_label_1
_geom_angle_atom_site_label_2
_geom_angle_atom_site_label_3
_geom_angle
O6 Zn1 O5 92.25(17)
O6 Zn1 N4 101.42(19)
O5 Zn1 N4 94.06(15)
O6 Zn1 N7 89.43(18)
O5 Zn1 N7 158.50(16)
N4 Zn1 N7 106.61(16)
O6 Zn1 N6 157.52(17)
O5 Zn1 N6 93.36(17)
N4 Zn1 N6 99.87(18)
N7 Zn1 N6 77.61(18)
C1 O1 C45 114.6(4)
C23 O3 C86 115.4(4)
C50 O5 Zn1 125.2(3)
C74 O6 Zn1 129.6(4)
N2 N1 C46 108.5(5)
N1 N2 N3 107.6(4)
N2 N3 C47 110.0(5)
N2 N3 C48 120.4(4)
C47 N3 C48 129.6(5)
C59 N4 C60 117.3(5)
C59 N4 Zn1 122.5(4)
C60 N4 Zn1 119.8(3)
C61 N5 C65 117.0(6)
C70 N6 C66 118.2(5)
C70 N6 Zn1 115.2(4)
C66 N6 Zn1 124.9(4)
C72 N7 C71 117.4(5)
C72 N7 Zn1 126.1(4)
C71 N7 Zn1 116.1(3)
C84 N8 N9 111.1(5)
C84 N8 C83 129.7(6)
N9 N8 C83 118.7(6)
N10 N9 N8 108.0(6)
N9 N10 C85 107.1(5)
C2 C1 O1 120.0(5)
C2 C1 C6 121.1(5)
O1 C1 C6 118.7(5)
C3 C2 C1 117.5(5)
C3 C2 C44 119.4(5)
C1 C2 C44 122.8(5)
C4 C3 C2 123.2(5)
C4 C3 H3 118.4
C2 C3 H3 118.4
C3 C4 C5 117.2(5)
C3 C4 C7 121.9(5)
C5 C4 C7 120.8(5)
C4 C5 C6 122.7(5)
C4 C5 H5 118.7
C6 C5 H5 118.7
C5 C6 C1 118.1(5)
C5 C6 C11 120.6(5)
C1 C6 C11 121.3(5)
C8 C7 C10 108.8(6)
C8 C7 C9 110.3(7)
C10 C7 C9 106.1(6)
C8 C7 C4 113.0(5)
C10 C7 C4 108.2(6)
C9 C7 C4 110.2(5)
C7 C8 H8A 109.5
C7 C8 H8B 109.5
H8A C8 H8B 109.5
C7 C8 H8C 109.5
H8A C8 H8C 109.5
H8B C8 H8C 109.5
C7 C9 H9A 109.5
C7 C9 H9B 109.5
H9A C9 H9B 109.5
C7 C9 H9C 109.5
H9A C9 H9C 109.5
H9B C9 H9C 109.5
C7 C10 H10A 109.5
C7 C10 H10B 109.5
H10A C10 H10B 109.5
C7 C10 H10C 109.5
H10A C10 H10C 109.5
H10B C10 H10C 109.5
C6 C11 C13 114.0(4)
C6 C11 H11A 108.7
C13 C11 H11A 108.7
C6 C11 H11B 108.7
C13 C11 H11B 108.7
H11A C11 H11B 107.6
O4 C12 C17 116.2(5)
O4 C12 C13 122.4(5)
C17 C12 C13 121.4(5)
C12 C13 C14 118.4(5)
C12 C13 C11 121.2(5)
C14 C13 C11 120.3(5)
C15 C14 C13 121.8(5)
C15 C14 H14 119.1
C13 C14 H14 119.1
C14 C15 C16 117.5(5)
C14 C15 C18 123.8(5)
C16 C15 C18 118.7(5)
C17 C16 C15 122.2(6)
C17 C16 H16 118.9
C15 C16 H16 118.9
C16 C17 C12 118.6(5)
C16 C17 C22 120.5(5)
C12 C17 C22 120.8(5)
C19 C18 C20 108.6(6)
C19 C18 C15 111.6(5)
C20 C18 C15 107.8(5)
C19 C18 C21 108.6(5)
C20 C18 C21 111.0(7)
C15 C18 C21 109.2(5)
C18 C19 H19A 109.5
C18 C19 H19B 109.5
H19A C19 H19B 109.5
C18 C19 H19C 109.5
H19A C19 H19C 109.5
H19B C19 H19C 109.5
C18 C20 H20A 109.5
C18 C20 H20B 109.5
H20A C20 H20B 109.5
C18 C20 H20C 109.5
H20A C20 H20C 109.5
H20B C20 H20C 109.5
C18 C21 H21A 109.5
C18 C21 H21B 109.5
H21A C21 H21B 109.5
C18 C21 H21C 109.5
H21A C21 H21C 109.5
H21B C21 H21C 109.5
C24 C22 C17 109.3(4)
C24 C22 H22A 109.8
C17 C22 H22A 109.8
C24 C22 H22B 109.8
C17 C22 H22B 109.8
H22A C22 H22B 108.3
C24 C23 O3 119.6(5)
C24 C23 C28 121.6(5)
O3 C23 C28 118.5(4)
C25 C24 C23 118.1(5)
C25 C24 C22 117.4(5)
C23 C24 C22 124.3(5)
C24 C25 C26 122.1(5)
C24 C25 H25 118.9
C26 C25 H25 118.9
C27 C26 C25 117.7(5)
C27 C26 C29 121.3(6)
C25 C26 C29 121.0(5)
C26 C27 C28 122.5(5)
C26 C27 H27 118.7
C28 C27 H27 118.7
C27 C28 C23 117.8(5)
C27 C28 C33 119.2(5)
C23 C28 C33 122.8(5)
C31 C29 C30 125.5(9)
C31 C29 C26 113.3(6)
C30 C29 C26 114.8(7)
C31 C29 C32 100.0(11)
C30 C29 C32 92.2(11)
C26 C29 C32 103.5(8)
C29 C30 H30A 109.5
C29 C30 H30B 109.5
H30A C30 H30B 109.5
C29 C30 H30C 109.5
H30A C30 H30C 109.5
H30B C30 H30C 109.5
C29 C31 H31A 109.5
C29 C31 H31B 109.5
H31A C31 H31B 109.5
C29 C31 H31C 109.5
H31A C31 H31C 109.5
H31B C31 H31C 109.5
C29 C32 H32A 109.5
C29 C32 H32B 109.5
H32A C32 H32B 109.5
C29 C32 H32C 109.5
H32A C32 H32C 109.5
H32B C32 H32C 109.5
C35 C33 C28 110.9(4)
C35 C33 H33A 109.5
C28 C33 H33A 109.5
C35 C33 H33B 109.5
C28 C33 H33B 109.5
H33A C33 H33B 108.0
O2 C34 C35 121.6(5)
O2 C34 C39 117.9(5)
C35 C34 C39 120.4(5)
C34 C35 C36 118.3(6)
C34 C35 C33 121.9(5)
C36 C35 C33 119.7(6)
C35 C36 C37 123.4(6)
C35 C36 H36 118.3
C37 C36 H36 118.3
C38 C37 C36 116.0(6)
C38 C37 C40 120.2(6)
C36 C37 C40 123.8(6)
C37 C38 C39 122.9(6)
C37 C38 H38 118.5
C39 C38 H38 118.5
C34 C39 C38 118.8(6)
C34 C39 C44 119.7(5)
C38 C39 C44 121.4(6)
C41 C40 C42 107.8(6)
C41 C40 C43 108.4(6)
C42 C40 C43 110.3(7)
C41 C40 C37 111.7(6)
C42 C40 C37 109.8(5)
C43 C40 C37 108.8(5)
C40 C41 H41A 109.5
C40 C41 H41B 109.5
H41A C41 H41B 109.5
C40 C41 H41C 109.5
H41A C41 H41C 109.5
H41B C41 H41C 109.5
C40 C42 H42A 109.5
C40 C42 H42B 109.5
H42A C42 H42B 109.5
C40 C42 H42C 109.5
H42A C42 H42C 109.5
H42B C42 H42C 109.5
C40 C43 H43A 109.5
C40 C43 H43B 109.5
H43A C43 H43B 109.5
C40 C43 H43C 109.5
H43A C43 H43C 109.5
H43B C43 H43C 109.5
C39 C44 C2 110.4(4)
C39 C44 H44A 109.6
C2 C44 H44A 109.6
C39 C44 H44B 109.6
C2 C44 H44B 109.6
H44A C44 H44B 108.1
O1 C45 C46 107.9(5)
O1 C45 H45A 110.1
C46 C45 H45A 110.1
O1 C45 H45B 110.1
C46 C45 H45B 110.1
H45A C45 H45B 108.4
C47 C46 N1 108.4(5)
C47 C46 C45 131.8(5)
N1 C46 C45 119.8(5)
C46 C47 N3 105.5(5)
C46 C47 H47 127.2
N3 C47 H47 127.2
N3 C48 C49 111.9(4)
N3 C48 H48A 109.2
C49 C48 H48A 109.2
N3 C48 H48B 109.2
C49 C48 H48B 109.2
H48A C48 H48B 107.9
C54 C49 C50 121.9(5)
C54 C49 C48 121.2(5)
C50 C49 C48 116.8(4)
O5 C50 C49 118.7(5)
O5 C50 C51 125.7(5)
C49 C50 C51 115.5(5)
C52 C51 C50 120.0(5)
C52 C51 C59 115.0(5)
C50 C51 C59 125.1(5)
C53 C52 C51 123.9(5)
C53 C52 H52 118.1
C51 C52 H52 118.1
C52 C53 C54 115.8(5)
C52 C53 C55 124.1(5)
C54 C53 C55 120.0(5)
C49 C54 C53 122.8(5)
C49 C54 H54 118.6
C53 C54 H54 118.6
C57 C55 C58 109.5(6)
C57 C55 C56 107.6(6)
C58 C55 C56 109.3(6)
C57 C55 C53 110.3(5)
C58 C55 C53 109.3(5)
C56 C55 C53 110.9(5)
C55 C56 H56A 109.5
C55 C56 H56B 109.5
H56A C56 H56B 109.5
C55 C56 H56C 109.5
H56A C56 H56C 109.5
H56B C56 H56C 109.5
C55 C57 H57A 109.5
C55 C57 H57B 109.5
H57A C57 H57B 109.5
C55 C57 H57C 109.5
H57A C57 H57C 109.5
H57B C57 H57C 109.5
C55 C58 H58A 109.5
C55 C58 H58B 109.5
H58A C58 H58B 109.5
C55 C58 H58C 109.5
H58A C58 H58C 109.5
H58B C58 H58C 109.5
N4 C59 C51 127.1(5)
N4 C59 H59 116.5
C51 C59 H59 116.5
N4 C60 C61 112.9(5)
N4 C60 H60A 109.0
C61 C60 H60A 109.0
N4 C60 H60B 109.0
C61 C60 H60B 109.0
H60A C60 H60B 107.8
N5 C61 C62 121.8(6)
N5 C61 C60 115.1(6)
C62 C61 C60 123.1(5)
C63 C62 C61 119.5(6)
C63 C62 H62 120.3
C61 C62 H62 120.3
C62 C63 C64 120.2(7)
C62 C63 H63 119.9
C64 C63 H63 119.9
C65 C64 C63 116.9(7)
C65 C64 H64 121.6
C63 C64 H64 121.6
N5 C65 C64 124.6(6)
N5 C65 H65 117.7
C64 C65 H65 117.7
C67 C66 N6 123.1(6)
C67 C66 H66 118.4
N6 C66 H66 118.4
C66 C67 C68 119.1(6)
C66 C67 H67 120.5
C68 C67 H67 120.5
C67 C68 C69 118.8(7)
C67 C68 H68 120.6
C69 C68 H68 120.6
C68 C69 C70 120.1(6)
C68 C69 H69 119.9
C70 C69 H69 119.9
N6 C70 C69 120.6(6)
N6 C70 C71 117.3(5)
C69 C70 C71 122.0(5)
N7 C71 C70 110.9(4)
N7 C71 H71A 109.5
C70 C71 H71A 109.5
N7 C71 H71B 109.5
C70 C71 H71B 109.5
H71A C71 H71B 108.0
N7 C72 C73 125.7(5)
N7 C72 H72 117.1
C73 C72 H72 117.1
C78 C73 C74 119.6(7)
C78 C73 C72 115.8(6)
C74 C73 C72 124.1(5)
O6 C74 C73 124.5(6)
O6 C74 C75 119.1(6)
C73 C74 C75 116.3(6)
C76 C75 C74 121.4(7)
C76 C75 C83 121.8(7)
C74 C75 C83 116.8(6)
C75 C76 C77 123.6(8)
C75 C76 H76 118.2
C77 C76 H76 118.2
C78 C77 C76 115.8(7)
C78 C77 C79 122.7(9)
C76 C77 C79 121.5(9)
C77 C78 C73 123.3(8)
C77 C78 H78 118.4
C73 C78 H78 118.4
C80 C79 C77 111.6(9)
C80 C79 C82 113.0(11)
C77 C79 C82 109.1(8)
C80 C79 C81 107.9(10)
C77 C79 C81 110.8(9)
C82 C79 C81 104.2(10)
C79 C80 H80A 109.5
C79 C80 H80B 109.5
H80A C80 H80B 109.5
C79 C80 H80C 109.5
H80A C80 H80C 109.5
H80B C80 H80C 109.5
C79 C81 H81A 109.5
C79 C81 H81B 109.5
H81A C81 H81B 109.5
C79 C81 H81C 109.5
H81A C81 H81C 109.5
H81B C81 H81C 109.5
C79 C82 H82A 109.5
C79 C82 H82B 109.5
H82A C82 H82B 109.5
C79 C82 H82C 109.5
H82A C82 H82C 109.5
H82B C82 H82C 109.5
N8 C83 C75 109.6(5)
N8 C84 C85 105.1(6)
N8 C84 H84 127.5
C85 C84 H84 127.5
N10 C85 C84 108.8(6)
N10 C85 C86 118.7(5)
C84 C85 C86 132.1(6)
O3 C86 C85 112.6(4)
O3 C86 H86A 109.1
C85 C86 H86A 109.1
O3 C86 H86B 109.1
C85 C86 H86B 109.1
H86A C86 H86B 107.8

loop_
_geom_bond_atom_site_label_1
_geom_bond_atom_site_label_2
_geom_bond_distance
Zn1 O6 1.985(4)
Zn1 O5 1.990(3)
Zn1 N4 2.049(4)
Zn1 N7 2.071(4)
Zn1 N6 2.130(5)
O1 C1 1.396(6)
O1 C45 1.426(6)
O2 C34 1.371(6)
O3 C23 1.407(6)
O3 C86 1.449(6)
O4 C12 1.366(6)
O5 C50 1.296(6)
O6 C74 1.295(7)
N1 N2 1.315(7)
N1 C46 1.352(7)
N2 N3 1.338(7)
N3 C47 1.343(7)
N3 C48 1.468(7)
N4 C59 1.285(7)
N4 C60 1.455(7)
N5 C61 1.335(7)
N5 C65 1.340(9)
N6 C70 1.341(7)
N6 C66 1.352(7)
N7 C72 1.297(7)
N7 C71 1.463(7)
N8 C84 1.319(8)
N8 N9 1.341(8)
N8 C83 1.491(8)
N9 N10 1.318(8)
N10 C85 1.365(9)
C1 C2 1.390(7)
C1 C6 1.409(7)
C2 C3 1.399(8)
C2 C44 1.535(7)
C3 C4 1.383(8)
C3 H3 0.9500
C4 C5 1.384(8)
C4 C7 1.531(8)
C5 C6 1.387(8)
C5 H5 0.9500
C6 C11 1.528(7)
C7 C8 1.519(10)
C7 C10 1.539(10)
C7 C9 1.524(10)
C8 H8A 0.9800
C8 H8B 0.9800
C8 H8C 0.9800
C9 H9A 0.9800
C9 H9B 0.9800
C9 H9C 0.9800
C10 H10A 0.9800
C10 H10B 0.9800
C10 H10C 0.9800
C11 C13 1.529(8)
C11 H11A 0.9900
C11 H11B 0.9900
C12 C17 1.391(8)
C12 C13 1.387(7)
C13 C14 1.399(7)
C14 C15 1.397(8)
C14 H14 0.9500
C15 C16 1.391(8)
C15 C18 1.542(7)
C16 C17 1.387(7)
C16 H16 0.9500
C17 C22 1.522(7)
C18 C19 1.515(9)
C18 C20 1.536(9)
C18 C21 1.524(10)
C19 H19A 0.9800
C19 H19B 0.9800
C19 H19C 0.9800
C20 H20A 0.9800
C20 H20B 0.9800
C20 H20C 0.9800
C21 H21A 0.9800
C21 H21B 0.9800
C21 H21C 0.9800
C22 C24 1.518(7)
C22 H22A 0.9900
C22 H22B 0.9900
C23 C24 1.393(7)
C23 C28 1.405(7)
C24 C25 1.380(8)
C25 C26 1.409(8)
C25 H25 0.9500
C26 C27 1.379(8)
C26 C29 1.549(9)
C27 C28 1.388(8)
C27 H27 0.9500
C28 C33 1.507(7)
C29 C31 1.390(11)
C29 C30 1.402(12)
C29 C32 1.641(19)
C30 H30A 0.9800
C30 H30B 0.9800
C30 H30C 0.9800
C31 H31A 0.9800
C31 H31B 0.9800
C31 H31C 0.9800
C32 H32A 0.9800
C32 H32B 0.9800
C32 H32C 0.9800
C33 C35 1.514(8)
C33 H33A 0.9900
C33 H33B 0.9900
C34 C35 1.399(8)
C34 C39 1.394(8)
C35 C36 1.396(8)
C36 C37 1.392(8)
C36 H36 0.9500
C37 C38 1.397(8)
C37 C40 1.531(8)
C38 C39 1.396(8)
C38 H38 0.9500
C39 C44 1.518(8)
C40 C41 1.536(10)
C40 C42 1.521(9)
C40 C43 1.530(9)
C41 H41A 0.9800
C41 H41B 0.9800
C41 H41C 0.9800
C42 H42A 0.9800
C42 H42B 0.9800
C42 H42C 0.9800
C43 H43A 0.9800
C43 H43B 0.9800
C43 H43C 0.9800
C44 H44A 0.9900
C44 H44B 0.9900
C45 C46 1.501(8)
C45 H45A 0.9900
C45 H45B 0.9900
C46 C47 1.355(8)
C47 H47 0.9500
C48 C49 1.513(7)
C48 H48A 0.9900
C48 H48B 0.9900
C49 C54 1.375(7)
C49 C50 1.420(7)
C50 C51 1.427(7)
C51 C52 1.412(7)
C51 C59 1.448(7)
C52 C53 1.366(7)
C52 H52 0.9500
C53 C54 1.403(8)
C53 C55 1.540(7)
C54 H54 0.9500
C55 C57 1.510(10)
C55 C58 1.512(9)
C55 C56 1.545(9)
C56 H56A 0.9800
C56 H56B 0.9800
C56 H56C 0.9800
C57 H57A 0.9800
C57 H57B 0.9800
C57 H57C 0.9800
C58 H58A 0.9800
C58 H58B 0.9800
C58 H58C 0.9800
C59 H59 0.9500
C60 C61 1.527(8)
C60 H60A 0.9900
C60 H60B 0.9900
C61 C62 1.402(9)
C62 C63 1.341(9)
C62 H62 0.9500
C63 C64 1.383(9)
C63 H63 0.9500
C64 C65 1.377(10)
C64 H64 0.9500
C65 H65 0.9500
C66 C67 1.351(9)
C66 H66 0.9500
C67 C68 1.366(9)
C67 H67 0.9500
C68 C69 1.375(9)
C68 H68 0.9500
C69 C70 1.380(8)
C69 H69 0.9500
C70 C71 1.490(8)
C71 H71A 0.9900
C71 H71B 0.9900
C72 C73 1.432(9)
C72 H72 0.9500
C73 C78 1.413(9)
C73 C74 1.423(9)
C74 C75 1.432(9)
C75 C76 1.339(10)
C75 C83 1.540(10)
C76 C77 1.418(12)
C76 H76 0.9500
C77 C78 1.370(11)
C77 C79 1.532(11)
C78 H78 0.9500
C79 C80 1.466(13)
C79 C82 1.534(14)
C79 C81 1.617(17)
C80 H80A 0.9800
C80 H80B 0.9800
C80 H80C 0.9800
C81 H81A 0.9800
C81 H81B 0.9800
C81 H81C 0.9800
C82 H82A 0.9800
C82 H82B 0.9800
C82 H82C 0.9800
C84 C85 1.367(8)
C84 H84 0.9500
C85 C86 1.481(8)
C86 H86A 0.9900
C86 H86B 0.9900
C111 O111 1.387(10)
C077 O222 1.385(15)

loop_
_geom_torsion_atom_site_label_1
_geom_torsion_atom_site_label_2
_geom_torsion_atom_site_label_3
_geom_torsion_atom_site_label_4
_geom_torsion
O6 Zn1 O5 C50 -105.3(5)
N4 Zn1 O5 C50 -3.7(5)
N7 Zn1 O5 C50 160.5(5)
N6 Zn1 O5 C50 96.4(5)
O5 Zn1 O6 C74 -153.5(5)
N4 Zn1 O6 C74 111.9(5)
N7 Zn1 O6 C74 5.1(5)
N6 Zn1 O6 C74 -49.1(7)
C46 N1 N2 N3 -1.1(6)
N1 N2 N3 C47 1.3(6)
N1 N2 N3 C48 -176.0(4)
O6 Zn1 N4 C59 92.3(5)
O5 Zn1 N4 C59 -0.8(5)
N7 Zn1 N4 C59 -174.9(5)
N6 Zn1 N4 C59 -95.0(5)
O6 Zn1 N4 C60 -81.0(4)
O5 Zn1 N4 C60 -174.1(4)
N7 Zn1 N4 C60 11.9(5)
N6 Zn1 N4 C60 91.8(4)
O6 Zn1 N6 C70 70.9(6)
O5 Zn1 N6 C70 175.1(4)
N4 Zn1 N6 C70 -90.2(4)
N7 Zn1 N6 C70 14.8(4)
O6 Zn1 N6 C66 -123.9(5)
O5 Zn1 N6 C66 -19.8(4)
N4 Zn1 N6 C66 75.0(4)
N7 Zn1 N6 C66 180.0(5)
O6 Zn1 N7 C72 -2.5(5)
O5 Zn1 N7 C72 92.2(7)
N4 Zn1 N7 C72 -104.2(5)
N6 Zn1 N7 C72 159.0(5)
O6 Zn1 N7 C71 -175.5(4)
O5 Zn1 N7 C71 -80.8(6)
N4 Zn1 N7 C71 82.8(4)
N6 Zn1 N7 C71 -14.0(3)
C84 N8 N9 N10 0.2(9)
C83 N8 N9 N10 172.9(6)
N8 N9 N10 C85 -0.1(8)
C45 O1 C1 C2 83.6(6)
C45 O1 C1 C6 -101.3(6)
O1 C1 C2 C3 -179.6(5)
C6 C1 C2 C3 5.4(8)
O1 C1 C2 C44 6.5(8)
C6 C1 C2 C44 -168.5(5)
C1 C2 C3 C4 -2.1(9)
C44 C2 C3 C4 172.0(5)
C2 C3 C4 C5 -2.1(9)
C2 C3 C4 C7 -179.4(6)
C3 C4 C5 C6 3.0(9)
C7 C4 C5 C6 -179.6(6)
C4 C5 C6 C1 0.2(8)
C4 C5 C6 C11 -177.4(5)
C2 C1 C6 C5 -4.6(8)
O1 C1 C6 C5 -179.6(5)
C2 C1 C6 C11 173.0(5)
O1 C1 C6 C11 -2.0(8)
C3 C4 C7 C8 3.0(9)
C5 C4 C7 C8 -174.3(7)
C3 C4 C7 C10 123.5(6)
C5 C4 C7 C10 -53.8(8)
C3 C4 C7 C9 -121.0(7)
C5 C4 C7 C9 61.8(8)
C5 C6 C11 C13 87.6(6)
C1 C6 C11 C13 -89.9(6)
O4 C12 C13 C14 -178.6(4)
C17 C12 C13 C14 0.5(7)
O4 C12 C13 C11 -0.1(7)
C17 C12 C13 C11 178.9(5)
C6 C11 C13 C12 86.2(6)
C6 C11 C13 C14 -95.4(6)
C12 C13 C14 C15 0.2(8)
C11 C13 C14 C15 -178.2(5)
C13 C14 C15 C16 0.8(8)
C13 C14 C15 C18 -178.3(5)
C14 C15 C16 C17 -2.6(8)
C18 C15 C16 C17 176.6(5)
C15 C16 C17 C12 3.3(8)
C15 C16 C17 C22 -172.6(5)
O4 C12 C17 C16 176.9(4)
C13 C12 C17 C16 -2.2(8)
O4 C12 C17 C22 -7.2(7)
C13 C12 C17 C22 173.7(4)
C14 C15 C18 C19 3.0(8)
C16 C15 C18 C19 -176.1(6)
C14 C15 C18 C20 122.2(7)
C16 C15 C18 C20 -57.0(8)
C14 C15 C18 C21 -117.1(7)
C16 C15 C18 C21 63.8(7)
C16 C17 C22 C24 87.4(6)
C12 C17 C22 C24 -88.5(6)
C86 O3 C23 C24 102.5(6)
C86 O3 C23 C28 -83.1(6)
O3 C23 C24 C25 178.4(5)
C28 C23 C24 C25 4.2(8)
O3 C23 C24 C22 3.1(8)
C28 C23 C24 C22 -171.1(5)
C17 C22 C24 C25 -71.5(6)
C17 C22 C24 C23 103.9(6)
C23 C24 C25 C26 -0.8(9)
C22 C24 C25 C26 174.8(6)
C24 C25 C26 C27 -2.5(10)
C24 C25 C26 C29 -179.5(7)
C25 C26 C27 C28 2.7(10)
C29 C26 C27 C28 179.7(7)
C26 C27 C28 C23 0.5(9)
C26 C27 C28 C33 -174.5(6)
C24 C23 C28 C27 -4.0(8)
O3 C23 C28 C27 -178.3(5)
C24 C23 C28 C33 170.8(5)
O3 C23 C28 C33 -3.5(8)
C27 C26 C29 C31 45.5(13)
C25 C26 C29 C31 -137.6(10)
C27 C26 C29 C30 -160.8(12)
C25 C26 C29 C30 16.1(15)
C27 C26 C29 C32 -61.9(12)
C25 C26 C29 C32 115.0(11)
C27 C28 C33 C35 81.6(7)
C23 C28 C33 C35 -93.2(6)
O2 C34 C35 C36 179.3(4)
C39 C34 C35 C36 -2.1(7)
O2 C34 C35 C33 2.3(7)
C39 C34 C35 C33 -179.2(5)
C28 C33 C35 C34 85.4(6)
C28 C33 C35 C36 -91.6(6)
C34 C35 C36 C37 1.9(8)
C33 C35 C36 C37 179.1(5)
C35 C36 C37 C38 -0.3(8)
C35 C36 C37 C40 -179.5(5)
C36 C37 C38 C39 -1.1(8)
C40 C37 C38 C39 178.1(5)
O2 C34 C39 C38 179.4(4)
C35 C34 C39 C38 0.8(7)
O2 C34 C39 C44 -3.9(7)
C35 C34 C39 C44 177.5(4)
C37 C38 C39 C34 0.9(8)
C37 C38 C39 C44 -175.8(5)
C38 C37 C40 C41 -178.6(5)
C36 C37 C40 C41 0.6(8)
C38 C37 C40 C42 -59.0(8)
C36 C37 C40 C42 120.1(7)
C38 C37 C40 C43 61.8(8)
C36 C37 C40 C43 -119.1(7)
C34 C39 C44 C2 -94.7(6)
C38 C39 C44 C2 81.9(6)
C3 C2 C44 C39 -77.1(7)
C1 C2 C44 C39 96.6(6)
C1 O1 C45 C46 -175.5(4)
N2 N1 C46 C47 0.6(7)
N2 N1 C46 C45 179.8(5)
O1 C45 C46 C47 -15.1(9)
O1 C45 C46 N1 165.9(5)
N1 C46 C47 N3 0.2(6)
C45 C46 C47 N3 -178.9(6)
N2 N3 C47 C46 -0.9(6)
C48 N3 C47 C46 176.1(5)
N2 N3 C48 C49 72.1(6)
C47 N3 C48 C49 -104.7(6)
N3 C48 C49 C54 -108.1(6)
N3 C48 C49 C50 74.3(6)
Zn1 O5 C50 C49 -176.3(4)
Zn1 O5 C50 C51 4.5(8)
C54 C49 C50 O5 -178.2(6)
C48 C49 C50 O5 -0.6(8)
C54 C49 C50 C51 1.1(8)
C48 C49 C50 C51 178.7(5)
O5 C50 C51 C52 179.2(6)
C49 C50 C51 C52 0.0(8)
O5 C50 C51 C59 0.1(10)
C49 C50 C51 C59 -179.2(6)
C50 C51 C52 C53 -0.7(10)
C59 C51 C52 C53 178.5(6)
C51 C52 C53 C54 0.4(9)
C51 C52 C53 C55 -177.5(6)
C50 C49 C54 C53 -1.6(9)
C48 C49 C54 C53 -179.0(6)
C52 C53 C54 C49 0.8(9)
C55 C53 C54 C49 178.8(6)
C52 C53 C55 C57 -125.6(7)
C54 C53 C55 C57 56.6(8)
C52 C53 C55 C58 114.0(7)
C54 C53 C55 C58 -63.8(8)
C52 C53 C55 C56 -6.5(9)
C54 C53 C55 C56 175.7(6)
C60 N4 C59 C51 178.5(6)
Zn1 N4 C59 C51 5.1(9)
C52 C51 C59 N4 175.3(6)
C50 C51 C59 N4 -5.5(10)
C59 N4 C60 C61 107.3(6)
Zn1 N4 C60 C61 -79.1(6)
C65 N5 C61 C62 -2.0(9)
C65 N5 C61 C60 176.2(5)
N4 C60 C61 N5 145.2(5)
N4 C60 C61 C62 -36.7(8)
N5 C61 C62 C63 1.9(9)
C60 C61 C62 C63 -176.2(6)
C61 C62 C63 C64 0.1(10)
C62 C63 C64 C65 -1.7(10)
C61 N5 C65 C64 0.2(10)
C63 C64 C65 N5 1.6(11)
C70 N6 C66 C67 0.5(8)
Zn1 N6 C66 C67 -164.3(4)
N6 C66 C67 C68 1.0(9)
C66 C67 C68 C69 -1.5(9)
C67 C68 C69 C70 0.8(9)
C66 N6 C70 C69 -1.3(7)
Zn1 N6 C70 C69 164.9(4)
C66 N6 C70 C71 -179.4(5)
Zn1 N6 C70 C71 -13.2(6)
C68 C69 C70 N6 0.7(8)
C68 C69 C70 C71 178.7(5)
C72 N7 C71 C70 -162.2(5)
Zn1 N7 C71 C70 11.4(5)
N6 C70 C71 N7 1.4(7)
C69 C70 C71 N7 -176.6(5)
C71 N7 C72 C73 176.3(5)
Zn1 N7 C72 C73 3.4(8)
N7 C72 C73 C78 -177.5(5)
N7 C72 C73 C74 -5.6(9)
Zn1 O6 C74 C73 -8.5(8)
Zn1 O6 C74 C75 171.1(4)
C78 C73 C74 O6 179.8(5)
C72 C73 C74 O6 8.1(9)
C78 C73 C74 C75 0.1(8)
C72 C73 C74 C75 -171.5(5)
O6 C74 C75 C76 -180.0(6)
C73 C74 C75 C76 -0.3(9)
O6 C74 C75 C83 -1.6(8)
C73 C74 C75 C83 178.1(5)
C74 C75 C76 C77 0.5(10)
C83 C75 C76 C77 -177.9(6)
C75 C76 C77 C78 -0.3(10)
C75 C76 C77 C79 179.6(7)
C76 C77 C78 C73 0.1(10)
C79 C77 C78 C73 -179.8(7)
C74 C73 C78 C77 0.0(9)
C72 C73 C78 C77 172.3(6)
C78 C77 C79 C80 115.6(11)
C76 C77 C79 C80 -64.3(12)
C78 C77 C79 C82 -118.8(11)
C76 C77 C79 C82 61.3(12)
C78 C77 C79 C81 -4.6(11)
C76 C77 C79 C81 175.4(8)
C84 N8 C83 C75 75.5(9)
N9 N8 C83 C75 -95.5(7)
C76 C75 C83 N8 100.2(7)
C74 C75 C83 N8 -78.2(7)
N9 N8 C84 C85 -0.3(7)
C83 N8 C84 C85 -171.9(6)
N9 N10 C85 C84 -0.1(8)
N9 N10 C85 C86 -174.3(6)
N8 C84 C85 N10 0.2(7)
N8 C84 C85 C86 173.4(6)
C23 O3 C86 C85 -67.1(6)
N10 C85 C86 O3 103.3(6)
C84 C85 C86 O3 -69.4(8)
